data_4318262
loop_
_publ_author_name
'Zengquan Qin'
'Michael C. Jennings'
'Richard J. Puddephatt'

_publ_section_title
;
 Molecular Triangle of Palladium(II) and Its Anion Binding Properties
;
_journal_name_full 'Inorganic Chemistry'
_journal_page_first 3967
_journal_page_last 3974
_journal_paper_doi 10.1021/ic020227q
_journal_volume 41
_journal_year 2002
_chemical_formula_sum 'C72 H90 B3 F12 N12 O5 Pd3'
_chemical_formula_weight 1783.19
_chemical_name_systematic
;
  ?
;
_space_group_IT_number 148
_symmetry_cell_setting rhombohedral
_symmetry_space_group_name_Hall '-R 3'
_symmetry_space_group_name_H-M 'R -3 :H'
_atom_sites_solution_hydrogens geom
_atom_sites_solution_primary direct
_atom_sites_solution_secondary difmap
_audit_creation_method SHELXL-97
_cell_angle_alpha 90.00
_cell_angle_beta 90.00
_cell_angle_gamma 120.00
_cell_formula_units_Z 18
_cell_length_a 57.9820(12)
_cell_length_b 57.9820(12)
_cell_length_c 16.5311(4)
_cell_measurement_temperature 200(2)
_cell_volume 48130.3(18)
_computing_cell_refinement 'Nonius DENZO'
_computing_data_collection 'Nonius COLLECT'
_computing_data_reduction 'Nonius DENZO'
_computing_molecular_graphics 'Bruker SHELXTL'
_computing_publication_material 'Bruker SHELXTL'
_computing_structure_refinement 'SHELXL-97 (Sheldrick, 1997)'
_computing_structure_solution 'SHELXS-97 (Sheldrick, 1990)'
_diffrn_ambient_temperature 200(2)
_diffrn_measured_fraction_theta_full 0.927
_diffrn_measured_fraction_theta_max 0.927
_diffrn_measurement_device_type 'Nonius Kappa CCD'
_diffrn_measurement_method 'phi/omega scans'
_diffrn_radiation_monochromator graphite
_diffrn_radiation_source 'fine-focus sealed tube'
_diffrn_radiation_type MoK\a
_diffrn_radiation_wavelength 0.71073
_diffrn_reflns_av_R_equivalents 0.1370
_diffrn_reflns_av_sigmaI/netI 0.1954
_diffrn_reflns_limit_h_max 81
_diffrn_reflns_limit_h_min 0
_diffrn_reflns_limit_k_max 0
_diffrn_reflns_limit_k_min -70
_diffrn_reflns_limit_l_max 23
_diffrn_reflns_limit_l_min -22
_diffrn_reflns_number 130007
_diffrn_reflns_theta_full 30.05
_diffrn_reflns_theta_max 30.05
_diffrn_reflns_theta_min 2.57
_exptl_absorpt_coefficient_mu 0.561
_exptl_absorpt_correction_T_max 0.9618
_exptl_absorpt_correction_T_min 0.7985
_exptl_absorpt_correction_type Scalepack
_exptl_crystal_colour needle
_exptl_crystal_density_diffrn 1.107
_exptl_crystal_density_method 'not measured'
_exptl_crystal_description colourless
_exptl_crystal_F_000 16326
_exptl_crystal_size_max 0.42
_exptl_crystal_size_mid 0.08
_exptl_crystal_size_min 0.07
_refine_diff_density_max 1.402
_refine_diff_density_min -0.474
_refine_diff_density_rms 0.118
_refine_ls_extinction_method none
_refine_ls_goodness_of_fit_ref 1.026
_refine_ls_hydrogen_treatment mixed
_refine_ls_matrix_type full
_refine_ls_number_parameters 1013
_refine_ls_number_reflns 29037
_refine_ls_number_restraints 2
_refine_ls_restrained_S_all 1.026
_refine_ls_R_factor_all 0.2335
_refine_ls_R_factor_gt 0.0863
_refine_ls_shift/su_max 1.509
_refine_ls_shift/su_mean 0.038
_refine_ls_structure_factor_coef Fsqd
_refine_ls_weighting_details 'calc w=1/[\s^2^(Fo^2^)+(0.1183P)^2^+57.3968P] where P=(Fo^2^+2Fc^2^)/3'
_refine_ls_weighting_scheme calc
_refine_ls_wR_factor_gt 0.2029
_refine_ls_wR_factor_ref 0.2561
_reflns_number_gt 12541
_reflns_number_total 29037
_reflns_threshold_expression >2sigma(I)
_cod_data_source_file ic020227q_2.cif
_cod_data_source_block complex5a
_cod_depositor_comments
;
The following automatic conversions were performed:

'_symmetry_cell_setting' value 'Rhombohedral' changed to
'rhombohedral' according to the built-in table from CIF Core
dictionary named 'cif_core.dic' version 2.4.1 from 2010-06-29.

Automatic conversion script
Id: cif_fix_values 1646 2011-03-28 12:23:43Z adriana 
;
_cod_original_sg_symbol_H-M 'R -3'
_cod_database_code 4318262

loop_
_symmetry_equiv_pos_as_xyz
'x, y, z'
'-y, x-y, z'
'-x+y, -x, z'
'x+2/3, y+1/3, z+1/3'
'-y+2/3, x-y+1/3, z+1/3'
'-x+y+2/3, -x+1/3, z+1/3'
'x+1/3, y+2/3, z+2/3'
'-y+1/3, x-y+2/3, z+2/3'
'-x+y+1/3, -x+2/3, z+2/3'
'-x, -y, -z'
'y, -x+y, -z'
'x-y, x, -z'
'-x+2/3, -y+1/3, -z+1/3'
'y+2/3, -x+y+1/3, -z+1/3'
'x-y+2/3, x+1/3, -z+1/3'
'-x+1/3, -y+2/3, -z+2/3'
'y+1/3, -x+y+2/3, -z+2/3'
'x-y+1/3, x+2/3, -z+2/3'

loop_
_atom_site_label
_atom_site_type_symbol
_atom_site_fract_x
_atom_site_fract_y
_atom_site_fract_z
_atom_site_U_iso_or_equiv
_atom_site_adp_type
_atom_site_occupancy
_atom_site_symmetry_multiplicity
_atom_site_calc_flag
_atom_site_refinement_flags
_atom_site_disorder_assembly
_atom_site_disorder_group
PdA Pd 0.229372(10) 0.004965(9) 0.66196(3) 0.03791(15) Uani 1 1 d . . .
PdB Pd 0.206556(10) 0.052772(9) 0.94026(3) 0.04068(16) Uani 1 1 d . . .
PdC Pd 0.259739(10) 0.117103(9) 0.64616(3) 0.03983(16) Uani 1 1 d . . .
N1A N 0.20305(10) 0.00597(10) 0.7394(3) 0.0406(13) Uani 1 1 d . A .
C2A C 0.17580(14) -0.00966(14) 0.7216(5) 0.0553(19) Uani 1 1 d . . .
C3A C 0.15799(14) -0.00796(15) 0.7735(5) 0.062(2) Uani 1 1 d . A .
H3AA H 0.1395 -0.0187 0.7628 0.074 Uiso 1 1 calc R . .
C4A C 0.16603(15) 0.00883(15) 0.8410(5) 0.060(2) Uani 1 1 d . . .
N5A N 0.19366(11) 0.02391(10) 0.8546(3) 0.0439(13) Uani 1 1 d . A .
C6A C 0.21032(13) 0.02174(12) 0.8043(4) 0.0401(15) Uani 1 1 d . . .
H6AA H 0.2288 0.0322 0.8154 0.048 Uiso 1 1 calc R A .
O7A O 0.16984(19) -0.0225(2) 0.6569(7) 0.073(3) Uani 0.50 1 d P A 1
O8A O 0.15103(18) 0.0121(2) 0.8872(6) 0.065(3) Uani 0.50 1 d P A 2
N1B N 0.20973(10) 0.07781(10) 0.8498(3) 0.0414(13) Uani 1 1 d . B .
C2B C 0.18633(15) 0.07861(15) 0.8329(5) 0.057(2) Uani 1 1 d . . .
C3B C 0.18583(15) 0.09139(16) 0.7627(5) 0.065(2) Uani 1 1 d . B .
H3BA H 0.1703 0.0923 0.7506 0.078 Uiso 1 1 calc R . .
C4B C 0.20734(14) 0.10303(14) 0.7089(5) 0.055(2) Uani 1 1 d . . .
N5B N 0.23020(10) 0.10196(10) 0.7307(3) 0.0406(13) Uani 1 1 d . B .
C6B C 0.22972(12) 0.08903(11) 0.7971(4) 0.0385(15) Uani 1 1 d . . .
H6BA H 0.2450 0.0876 0.8081 0.046 Uiso 1 1 calc R B .
O7B O 0.1676(2) 0.0673(2) 0.8796(8) 0.087(4) Uani 0.50 1 d P B 1
O8B O 0.20803(19) 0.1137(2) 0.6426(6) 0.058(3) Uani 0.50 1 d P B 2
N1C N 0.24085(10) 0.08035(9) 0.5942(3) 0.0396(13) Uani 1 1 d . C .
C2C C 0.22160(15) 0.07501(15) 0.5353(5) 0.0533(19) Uani 1 1 d . . .
C3C C 0.20581(15) 0.04911(14) 0.5096(5) 0.057(2) Uani 1 1 d . C .
H3CA H 0.1929 0.0453 0.4687 0.069 Uiso 1 1 calc R . .
C4C C 0.20845(14) 0.02827(15) 0.5424(4) 0.0526(19) Uani 1 1 d . . .
N5C N 0.22826(10) 0.03502(9) 0.6003(3) 0.0394(13) Uani 1 1 d . C .
C6C C 0.24317(12) 0.06020(11) 0.6236(4) 0.0397(15) Uani 1 1 d . . .
H6CA H 0.2563 0.0641 0.6638 0.048 Uiso 1 1 calc R C .
O7C O 0.2201(2) 0.0950(2) 0.5130(7) 0.070(3) Uani 0.50 1 d P C 1
O8C O 0.19394(19) 0.00330(17) 0.5283(6) 0.057(3) Uani 0.50 1 d P C 2
N1 N 0.25494(10) 0.00154(9) 0.5875(3) 0.0378(12) Uani 1 1 d . . .
C2 C 0.26385(13) 0.01378(12) 0.5171(4) 0.0434(16) Uani 1 1 d . . .
H2A H 0.2578 0.0253 0.4986 0.052 Uiso 1 1 calc R . .
C3 C 0.28123(14) 0.01053(12) 0.4706(4) 0.0469(17) Uani 1 1 d . . .
H3A H 0.2873 0.0200 0.4211 0.056 Uiso 1 1 calc R . .
C4 C 0.29040(12) -0.00682(12) 0.4952(4) 0.0411(16) Uani 1 1 d . D .
C5 C 0.28082(12) -0.01946(12) 0.5697(4) 0.0430(16) Uani 1 1 d . . .
H5A H 0.2867 -0.0310 0.5901 0.052 Uiso 1 1 calc R . .
C6 C 0.26306(12) -0.01546(12) 0.6137(4) 0.0370(15) Uani 1 1 d . . .
C7 C 0.25047(12) -0.02959(12) 0.6898(4) 0.0388(15) Uani 1 1 d . . .
C8 C 0.25589(12) -0.04773(13) 0.7276(4) 0.0443(16) Uani 1 1 d . . .
H8A H 0.2687 -0.0514 0.7045 0.053 Uiso 1 1 calc R . .
C9 C 0.24298(12) -0.06071(12) 0.7984(4) 0.0426(16) Uani 1 1 d . . .
C10 C 0.22389(14) -0.05485(14) 0.8271(4) 0.0514(18) Uani 1 1 d . . .
H10A H 0.2138 -0.0635 0.8741 0.062 Uiso 1 1 calc R . .
C11 C 0.21969(13) -0.03638(12) 0.7867(4) 0.0445(16) Uani 1 1 d . . .
H11A H 0.2067 -0.0326 0.8077 0.053 Uiso 1 1 calc R . .
N12 N 0.23262(10) -0.02363(10) 0.7209(3) 0.0406(13) Uani 1 1 d . . .
C13 C 0.30998(13) -0.01148(13) 0.4461(4) 0.0467(17) Uani 1 1 d . . .
C14 C 0.2979(2) -0.04124(19) 0.4299(7) 0.063(3) Uiso 0.75 1 d P D 1
H14A H 0.2817 -0.0476 0.3973 0.095 Uiso 0.75 1 calc PR D 1
H14B H 0.2935 -0.0509 0.4814 0.095 Uiso 0.75 1 calc PR D 1
H14C H 0.3108 -0.0443 0.4005 0.095 Uiso 0.75 1 calc PR D 1
C15 C 0.3188(3) 0.0054(3) 0.3676(10) 0.103(6) Uiso 0.75 1 d P D 1
H15A H 0.3321 0.0026 0.3392 0.154 Uiso 0.75 1 calc PR D 1
H15B H 0.3267 0.0243 0.3814 0.154 Uiso 0.75 1 calc PR D 1
H15C H 0.3033 0.0001 0.3325 0.154 Uiso 0.75 1 calc PR D 1
C16 C 0.33507(18) -0.0025(2) 0.4927(6) 0.055(3) Uiso 0.75 1 d P D 1
H16A H 0.3475 -0.0056 0.4608 0.083 Uiso 0.75 1 calc PR D 1
H16B H 0.3310 -0.0124 0.5436 0.083 Uiso 0.75 1 calc PR D 1
H16C H 0.3432 0.0166 0.5045 0.083 Uiso 0.75 1 calc PR D 1
C14 C 0.3376(10) 0.0181(10) 0.449(3) 0.129(17) Uiso 0.25 1 d P D 2
H14D H 0.3521 0.0168 0.4222 0.193 Uiso 0.25 1 calc PR D 2
H14E H 0.3425 0.0236 0.5049 0.193 Uiso 0.25 1 calc PR D 2
H14F H 0.3347 0.0312 0.4201 0.193 Uiso 0.25 1 calc PR D 2
C15 C 0.3179(9) -0.0309(9) 0.489(3) 0.117(15) Uiso 0.25 1 d P D 2
H15D H 0.3023 -0.0488 0.4918 0.175 Uiso 0.25 1 calc PR D 2
H15E H 0.3242 -0.0244 0.5441 0.175 Uiso 0.25 1 calc PR D 2
H15F H 0.3321 -0.0314 0.4584 0.175 Uiso 0.25 1 calc PR D 2
C16 C 0.3105(5) -0.0040(5) 0.3533(16) 0.027(6) Uiso 0.25 1 d P D 2
H16D H 0.2932 -0.0160 0.3286 0.041 Uiso 0.25 1 calc PR D 2
H16E H 0.3245 -0.0057 0.3253 0.041 Uiso 0.25 1 calc PR D 2
H16F H 0.3142 0.0144 0.3489 0.041 Uiso 0.25 1 calc PR D 2
C17 C 0.24923(14) -0.07955(14) 0.8450(4) 0.0512(18) Uani 1 1 d . . .
C18 C 0.26255(18) -0.06591(17) 0.9233(5) 0.081(3) Uani 1 1 d . . .
H18A H 0.2679 -0.0771 0.9532 0.122 Uiso 1 1 calc R . .
H18B H 0.2501 -0.0631 0.9560 0.122 Uiso 1 1 calc R . .
H18C H 0.2783 -0.0487 0.9113 0.122 Uiso 1 1 calc R . .
C19 C 0.26719(16) -0.08648(17) 0.7987(5) 0.071(2) Uani 1 1 d . . .
H19A H 0.2850 -0.0707 0.7947 0.106 Uiso 1 1 calc R . .
H19B H 0.2600 -0.0925 0.7443 0.106 Uiso 1 1 calc R . .
H19C H 0.2684 -0.1007 0.8269 0.106 Uiso 1 1 calc R . .
C20 C 0.22303(14) -0.10553(14) 0.8633(5) 0.063(2) Uani 1 1 d . . .
H20A H 0.2134 -0.1132 0.8127 0.094 Uiso 1 1 calc R . .
H20B H 0.2120 -0.1017 0.8994 0.094 Uiso 1 1 calc R . .
H20C H 0.2271 -0.1183 0.8895 0.094 Uiso 1 1 calc R . .
N21 N 0.20151(11) 0.02896(10) 1.0343(3) 0.0432(13) Uani 1 1 d . . .
C22 C 0.19030(15) 0.00234(13) 1.0337(5) 0.058(2) Uani 1 1 d . . .
H22A H 0.1859 -0.0067 0.9831 0.069 Uiso 1 1 calc R . .
C23 C 0.18504(17) -0.01227(14) 1.1028(5) 0.064(2) Uani 1 1 d . . .
H23A H 0.1767 -0.0311 1.0993 0.076 Uiso 1 1 calc R . .
C24 C 0.19151(15) -0.00034(14) 1.1769(4) 0.0555(19) Uani 1 1 d . E .
C25 C 0.20327(15) 0.02714(13) 1.1786(4) 0.0516(18) Uani 1 1 d . . .
H25A H 0.2082 0.0363 1.2288 0.062 Uiso 1 1 calc R . .
C26 C 0.20784(13) 0.04110(12) 1.1072(4) 0.0446(17) Uani 1 1 d . . .
C27 C 0.21859(13) 0.07032(12) 1.1045(4) 0.0424(16) Uani 1 1 d . . .
C28 C 0.22646(13) 0.08630(13) 1.1720(4) 0.0453(17) Uani 1 1 d . . .
H28A H 0.2266 0.0790 1.2234 0.054 Uiso 1 1 calc R . .
C29 C 0.23434(13) 0.11344(13) 1.1649(4) 0.0469(17) Uani 1 1 d . . .
C30 C 0.23430(15) 0.12257(14) 1.0885(5) 0.0546(19) Uani 1 1 d . . .
H30A H 0.2392 0.1407 1.0810 0.065 Uiso 1 1 calc R . .
C31 C 0.22726(13) 0.10598(13) 1.0224(4) 0.0495(18) Uani 1 1 d . . .
H31A H 0.2283 0.1131 0.9699 0.059 Uiso 1 1 calc R . .
N32 N 0.21904(10) 0.07997(10) 1.0301(3) 0.0424(13) Uani 1 1 d . . .
C33 C 0.18623(19) -0.01656(15) 1.2564(5) 0.073(2) Uani 1 1 d . . .
C34 C 0.2089(4) -0.0227(5) 1.2589(16) 0.084(6) Uiso 0.50 1 d P E 1
H34A H 0.2251 -0.0070 1.2785 0.126 Uiso 0.50 1 calc PR E 1
H34B H 0.2119 -0.0273 1.2045 0.126 Uiso 0.50 1 calc PR E 1
H34C H 0.2041 -0.0377 1.2955 0.126 Uiso 0.50 1 calc PR E 1
C35 C 0.1898(4) -0.0018(4) 1.3293(11) 0.072(5) Uiso 0.50 1 d P E 1
H35A H 0.1759 0.0031 1.3333 0.107 Uiso 0.50 1 calc PR E 1
H35B H 0.2074 0.0144 1.3286 0.107 Uiso 0.50 1 calc PR E 1
H35C H 0.1886 -0.0128 1.3760 0.107 Uiso 0.50 1 calc PR E 1
C36 C 0.1565(4) -0.0410(3) 1.2533(11) 0.075(5) Uiso 0.50 1 d P E 1
H36A H 0.1519 -0.0500 1.3057 0.112 Uiso 0.50 1 calc PR E 1
H36B H 0.1552 -0.0535 1.2111 0.112 Uiso 0.50 1 calc PR E 1
H36C H 0.1443 -0.0344 1.2410 0.112 Uiso 0.50 1 calc PR E 1
C34 C 0.2134(6) -0.0124(6) 1.285(2) 0.138(12) Uiso 0.50 1 d P E 2
H34A H 0.2258 0.0066 1.2929 0.207 Uiso 0.50 1 calc PR E 2
H34B H 0.2206 -0.0193 1.2434 0.207 Uiso 0.50 1 calc PR E 2
H34C H 0.2111 -0.0220 1.3356 0.207 Uiso 0.50 1 calc PR E 2
C35 C 0.1765(4) -0.0044(4) 1.3239(12) 0.077(6) Uiso 0.50 1 d P E 2
H35A H 0.1596 -0.0058 1.3074 0.115 Uiso 0.50 1 calc PR E 2
H35B H 0.1899 0.0144 1.3319 0.115 Uiso 0.50 1 calc PR E 2
H35C H 0.1740 -0.0142 1.3745 0.115 Uiso 0.50 1 calc PR E 2
C36 C 0.1676(4) -0.0459(4) 1.2484(12) 0.081(6) Uiso 0.50 1 d P E 2
H36A H 0.1640 -0.0541 1.3021 0.121 Uiso 0.50 1 calc PR E 2
H36B H 0.1758 -0.0536 1.2141 0.121 Uiso 0.50 1 calc PR E 2
H36C H 0.1509 -0.0490 1.2238 0.121 Uiso 0.50 1 calc PR E 2
C37 C 0.24257(16) 0.13191(14) 1.2375(5) 0.057(2) Uani 1 1 d . . .
C38 C 0.27219(18) 0.1539(2) 1.2240(6) 0.107(4) Uani 1 1 d . . .
H38A H 0.2795 0.1638 1.2745 0.160 Uiso 1 1 calc R . .
H38B H 0.2731 0.1661 1.1817 0.160 Uiso 1 1 calc R . .
H38C H 0.2826 0.1455 1.2075 0.160 Uiso 1 1 calc R . .
C39 C 0.2251(2) 0.14460(18) 1.2406(5) 0.087(3) Uani 1 1 d . . .
H39A H 0.2064 0.1307 1.2466 0.131 Uiso 1 1 calc R . .
H39B H 0.2272 0.1545 1.1904 0.131 Uiso 1 1 calc R . .
H39C H 0.2303 0.1568 1.2867 0.131 Uiso 1 1 calc R . .
C40 C 0.2398(2) 0.11788(18) 1.3173(5) 0.102(4) Uani 1 1 d . . .
H40A H 0.2448 0.1307 1.3617 0.154 Uiso 1 1 calc R . .
H40B H 0.2515 0.1102 1.3173 0.154 Uiso 1 1 calc R . .
H40C H 0.2213 0.1037 1.3244 0.154 Uiso 1 1 calc R . .
N41 N 0.27934(10) 0.15408(10) 0.6936(3) 0.0401(13) Uani 1 1 d . . .
C42 C 0.27249(14) 0.16205(13) 0.7605(4) 0.0477(17) Uani 1 1 d . . .
H42A H 0.2574 0.1495 0.7903 0.057 Uiso 1 1 calc R . .
C43 C 0.28676(14) 0.18796(13) 0.7874(4) 0.0516(18) Uani 1 1 d . . .
H43A H 0.2809 0.1930 0.8345 0.062 Uiso 1 1 calc R . .
C44 C 0.30946(13) 0.20702(12) 0.7476(4) 0.0418(16) Uani 1 1 d . . .
C45 C 0.31630(13) 0.19779(12) 0.6786(4) 0.0414(16) Uani 1 1 d . . .
H45A H 0.3317 0.2098 0.6488 0.050 Uiso 1 1 calc R . .
C46 C 0.30122(12) 0.17171(12) 0.6526(4) 0.0370(15) Uani 1 1 d . . .
C47 C 0.30583(13) 0.16151(12) 0.5768(4) 0.0398(15) Uani 1 1 d . . .
C48 C 0.32482(13) 0.17723(12) 0.5191(4) 0.0437(16) Uani 1 1 d . . .
H48A H 0.3369 0.1954 0.5306 0.052 Uiso 1 1 calc R . .
C49 C 0.32631(13) 0.16675(12) 0.4457(4) 0.0411(16) Uani 1 1 d . . .
C50 C 0.30821(14) 0.13967(13) 0.4316(4) 0.0487(18) Uani 1 1 d . . .
H50A H 0.3085 0.1315 0.3820 0.058 Uiso 1 1 calc R . .
C51 C 0.28989(14) 0.12503(13) 0.4915(4) 0.0497(18) Uani 1 1 d . . .
H51A H 0.2779 0.1067 0.4818 0.060 Uiso 1 1 calc R . .
N52 N 0.28823(11) 0.13537(10) 0.5619(3) 0.0432(13) Uani 1 1 d . . .
C53 C 0.32426(13) 0.23576(12) 0.7758(4) 0.0483(18) Uani 1 1 d . . .
C54 C 0.32932(16) 0.23745(15) 0.8663(5) 0.067(2) Uani 1 1 d . . .
H54A H 0.3390 0.2282 0.8797 0.100 Uiso 1 1 calc R . .
H54B H 0.3123 0.2291 0.8952 0.100 Uiso 1 1 calc R . .
H54C H 0.3399 0.2562 0.8824 0.100 Uiso 1 1 calc R . .
C55 C 0.34982(15) 0.25202(14) 0.7316(5) 0.066(2) Uani 1 1 d . . .
H55A H 0.3461 0.2526 0.6739 0.099 Uiso 1 1 calc R . .
H55B H 0.3611 0.2440 0.7383 0.099 Uiso 1 1 calc R . .
H55C H 0.3590 0.2702 0.7534 0.099 Uiso 1 1 calc R . .
C56 C 0.30580(16) 0.24690(14) 0.7594(6) 0.071(2) Uani 1 1 d . . .
H56A H 0.3149 0.2659 0.7733 0.107 Uiso 1 1 calc R . .
H56B H 0.2897 0.2373 0.7924 0.107 Uiso 1 1 calc R . .
H56C H 0.3009 0.2447 0.7020 0.107 Uiso 1 1 calc R . .
C57 C 0.34611(13) 0.18439(12) 0.3805(4) 0.0439(16) Uani 1 1 d . . .
C58 C 0.34438(16) 0.16939(15) 0.3034(5) 0.067(2) Uani 1 1 d . . .
H58A H 0.3265 0.1619 0.2802 0.100 Uiso 1 1 calc R . .
H58B H 0.3480 0.1549 0.3157 0.100 Uiso 1 1 calc R . .
H58C H 0.3576 0.1816 0.2644 0.100 Uiso 1 1 calc R . .
C59 C 0.37442(14) 0.19707(15) 0.4138(5) 0.059(2) Uani 1 1 d . . .
H59A H 0.3796 0.1834 0.4190 0.089 Uiso 1 1 calc R . .
H59B H 0.3751 0.2049 0.4671 0.089 Uiso 1 1 calc R . .
H59C H 0.3867 0.2110 0.3768 0.089 Uiso 1 1 calc R . .
C60 C 0.33973(15) 0.20598(14) 0.3598(5) 0.0566(19) Uani 1 1 d . . .
H60A H 0.3517 0.2173 0.3169 0.085 Uiso 1 1 calc R . .
H60B H 0.3421 0.2168 0.4080 0.085 Uiso 1 1 calc R . .
H60C H 0.3212 0.1978 0.3412 0.085 Uiso 1 1 calc R . .
B20 B 0.25185(18) 0.18295(17) 0.9821(6) 0.054(2) Uani 1 1 d . . .
F21 F 0.27379(8) 0.18355(9) 1.0178(3) 0.0708(12) Uani 1 1 d . . .
F22 F 0.25982(9) 0.20594(8) 0.9380(3) 0.0744(13) Uani 1 1 d . . .
F23 F 0.23421(8) 0.18094(8) 1.0424(2) 0.0629(11) Uani 1 1 d . . .
F24 F 0.23923(8) 0.16105(8) 0.9311(2) 0.0617(11) Uani 1 1 d . . .
B30 B 0.28722(19) 0.07323(18) 0.8090(6) 0.062(3) Uani 1 1 d . . .
F31 F 0.31204(9) 0.07911(10) 0.8338(3) 0.0917(17) Uani 1 1 d . . .
F32 F 0.27541(8) 0.04995(8) 0.7634(3) 0.0619(11) Uani 1 1 d . . .
F33 F 0.27069(9) 0.07043(8) 0.8743(3) 0.0699(12) Uani 1 1 d . . .
F34 F 0.28928(9) 0.09450(8) 0.7603(3) 0.0702(12) Uani 1 1 d . . .
B40 B 0.26549(19) 0.06368(17) 0.3529(5) 0.053(2) Uani 1 1 d . . .
F41 F 0.24035(10) 0.05883(10) 0.3302(3) 0.0938(16) Uani 1 1 d . . .
F42 F 0.26982(11) 0.04357(10) 0.3282(3) 0.0991(17) Uani 1 1 d . . .
F43 F 0.26608(9) 0.06428(8) 0.4372(3) 0.0716(12) Uani 1 1 d . . .
F44 F 0.28412(10) 0.08796(9) 0.3234(3) 0.0842(15) Uani 1 1 d . . .
C80 C 0.1897(5) -0.0685(3) 0.5212(12) 0.195(9) Uani 1 1 d D . .
O81 O 0.1650(4) -0.0683(4) 0.4993(14) 0.346(12) Uani 1 1 d D . .
C82 C 0.1925(3) -0.0732(4) 0.5909(13) 0.204(9) Uani 1 1 d D . .
H82A H 0.1770 -0.0901 0.6075 0.306 Uiso 1 1 calc R . .
H82B H 0.1939 -0.0588 0.6258 0.306 Uiso 1 1 calc R . .
H82C H 0.2087 -0.0744 0.5957 0.306 Uiso 1 1 calc R . .
C83 C 0.2144(3) -0.0641(3) 0.4763(10) 0.206(9) Uani 1 1 d D . .
H83A H 0.2265 -0.0450 0.4686 0.309 Uiso 1 1 calc R . .
H83B H 0.2093 -0.0730 0.4235 0.309 Uiso 1 1 calc R . .
H83C H 0.2234 -0.0717 0.5079 0.309 Uiso 1 1 calc R . .
C90 C 0.32273(15) -0.0665(2) 0.6671(6) 0.078(3) Uani 1 1 d D . .
O91 O 0.31414(14) -0.05166(14) 0.6550(4) 0.098(2) Uani 1 1 d D . .
C92 C 0.3221(2) -0.0851(2) 0.6066(7) 0.131(5) Uani 1 1 d D . .
H92A H 0.3059 -0.1024 0.6137 0.196 Uiso 1 1 calc R . .
H92B H 0.3377 -0.0872 0.6131 0.196 Uiso 1 1 calc R . .
H92C H 0.3222 -0.0782 0.5524 0.196 Uiso 1 1 calc R . .
C93 C 0.3343(2) -0.0684(3) 0.7460(8) 0.150(6) Uani 1 1 d D . .
H93A H 0.3374 -0.0534 0.7805 0.225 Uiso 1 1 calc R . .
H93B H 0.3512 -0.0679 0.7363 0.225 Uiso 1 1 calc R . .
H93C H 0.3218 -0.0851 0.7729 0.225 Uiso 1 1 calc R . .

loop_
_atom_site_aniso_label
_atom_site_aniso_U_11
_atom_site_aniso_U_22
_atom_site_aniso_U_33
_atom_site_aniso_U_23
_atom_site_aniso_U_13
_atom_site_aniso_U_12
PdA 0.0455(3) 0.0320(3) 0.0330(3) 0.0008(2) 0.0048(2) 0.0170(2)
PdB 0.0487(3) 0.0370(3) 0.0343(3) 0.0014(2) 0.0073(2) 0.0200(2)
PdC 0.0502(3) 0.0327(3) 0.0366(3) 0.0039(2) 0.0064(2) 0.0207(2)
N1A 0.044(3) 0.035(3) 0.037(4) 0.000(2) 0.003(3) 0.015(3)
C2A 0.047(4) 0.044(4) 0.065(6) -0.006(4) 0.006(4) 0.015(4)
C3A 0.040(4) 0.059(5) 0.069(6) -0.011(4) 0.008(4) 0.010(4)
C4A 0.053(5) 0.057(5) 0.060(6) -0.005(4) -0.004(4) 0.019(4)
N5A 0.050(3) 0.044(3) 0.037(4) -0.001(3) 0.007(3) 0.023(3)
C6A 0.048(4) 0.041(4) 0.036(4) 0.000(3) -0.002(3) 0.025(3)
O7A 0.049(6) 0.074(7) 0.077(9) -0.023(7) -0.013(6) 0.015(6)
O8A 0.046(6) 0.072(7) 0.066(8) -0.018(6) 0.025(5) 0.021(5)
N1B 0.043(3) 0.044(3) 0.035(4) 0.005(2) 0.007(3) 0.020(3)
C2B 0.060(5) 0.062(5) 0.058(6) 0.013(4) 0.014(4) 0.037(4)
C3B 0.055(5) 0.085(6) 0.074(6) 0.024(5) 0.014(4) 0.050(5)
C4B 0.057(5) 0.051(4) 0.069(6) 0.008(4) 0.004(4) 0.036(4)
N5B 0.049(3) 0.040(3) 0.035(3) 0.010(2) 0.011(3) 0.024(3)
C6B 0.043(4) 0.033(3) 0.036(4) -0.001(3) 0.002(3) 0.016(3)
O7B 0.063(7) 0.116(10) 0.101(10) 0.057(8) 0.048(7) 0.057(7)
O8B 0.071(7) 0.083(7) 0.048(7) 0.031(6) 0.015(5) 0.059(6)
N1C 0.048(3) 0.033(3) 0.037(3) 0.003(2) 0.006(3) 0.020(2)
C2C 0.064(5) 0.057(5) 0.047(5) 0.008(4) 0.004(4) 0.035(4)
C3C 0.068(5) 0.056(5) 0.051(5) -0.002(4) -0.014(4) 0.033(4)
C4C 0.055(5) 0.060(5) 0.036(5) -0.002(4) -0.005(4) 0.024(4)
N5C 0.053(3) 0.029(3) 0.034(3) 0.000(2) 0.003(3) 0.019(3)
C6C 0.043(4) 0.033(3) 0.045(4) 0.003(3) 0.007(3) 0.021(3)
O7C 0.076(7) 0.071(7) 0.064(8) 0.005(6) -0.020(6) 0.037(6)
O8C 0.064(6) 0.038(5) 0.059(7) -0.011(5) -0.025(5) 0.018(5)
N1 0.048(3) 0.033(3) 0.029(3) 0.004(2) 0.006(2) 0.017(2)
C2 0.063(4) 0.036(4) 0.036(4) 0.005(3) 0.010(3) 0.027(3)
C3 0.065(5) 0.040(4) 0.032(4) 0.009(3) 0.012(3) 0.023(4)
C4 0.035(3) 0.036(4) 0.038(4) -0.002(3) 0.006(3) 0.007(3)
C5 0.048(4) 0.040(4) 0.033(4) 0.006(3) -0.001(3) 0.016(3)
C6 0.035(3) 0.036(3) 0.037(4) 0.000(3) 0.003(3) 0.015(3)
C7 0.036(3) 0.039(4) 0.035(4) 0.001(3) 0.003(3) 0.013(3)
C8 0.035(4) 0.048(4) 0.045(5) 0.006(3) 0.002(3) 0.017(3)
C9 0.041(4) 0.044(4) 0.032(4) 0.009(3) 0.005(3) 0.013(3)
C10 0.060(5) 0.053(4) 0.042(5) 0.013(3) 0.014(4) 0.028(4)
C11 0.045(4) 0.045(4) 0.041(5) 0.008(3) 0.008(3) 0.020(3)
N12 0.048(3) 0.033(3) 0.036(3) 0.005(2) 0.003(3) 0.017(3)
C13 0.051(4) 0.055(4) 0.035(4) 0.009(3) 0.012(3) 0.027(4)
C17 0.056(4) 0.060(5) 0.040(5) 0.019(4) 0.005(3) 0.031(4)
C18 0.092(7) 0.074(6) 0.065(6) 0.002(5) -0.036(5) 0.031(5)
C19 0.071(5) 0.094(6) 0.070(6) 0.029(5) 0.018(4) 0.058(5)
C20 0.053(5) 0.053(5) 0.075(6) 0.021(4) 0.009(4) 0.021(4)
N21 0.056(3) 0.037(3) 0.035(4) -0.001(3) 0.002(3) 0.022(3)
C22 0.081(5) 0.041(4) 0.047(5) -0.003(4) 0.005(4) 0.028(4)
C23 0.095(6) 0.039(4) 0.045(5) 0.000(4) 0.002(4) 0.025(4)
C24 0.074(5) 0.045(4) 0.039(5) 0.009(3) 0.010(4) 0.023(4)
C25 0.079(5) 0.042(4) 0.031(4) 0.002(3) 0.004(4) 0.027(4)
C26 0.050(4) 0.039(4) 0.047(5) -0.004(3) -0.004(3) 0.024(3)
C27 0.057(4) 0.043(4) 0.034(4) -0.003(3) -0.003(3) 0.030(3)
C28 0.062(4) 0.045(4) 0.033(4) 0.001(3) 0.000(3) 0.030(3)
C29 0.056(4) 0.044(4) 0.045(5) -0.004(3) 0.000(3) 0.029(3)
C30 0.074(5) 0.039(4) 0.049(5) -0.005(4) -0.004(4) 0.026(4)
C31 0.059(4) 0.044(4) 0.046(5) 0.009(3) 0.002(3) 0.026(4)
N32 0.054(3) 0.040(3) 0.034(4) -0.004(3) 0.002(3) 0.023(3)
C33 0.102(7) 0.041(4) 0.049(5) -0.001(4) 0.007(5) 0.015(4)
C37 0.085(6) 0.049(4) 0.046(5) -0.006(4) -0.003(4) 0.039(4)
C38 0.088(7) 0.097(7) 0.105(9) -0.057(6) -0.013(6) 0.024(6)
C39 0.146(9) 0.092(7) 0.064(6) -0.023(5) -0.019(6) 0.090(7)
C40 0.201(12) 0.074(6) 0.059(7) -0.020(5) -0.030(7) 0.089(7)
N41 0.049(3) 0.032(3) 0.039(4) 0.005(2) 0.009(3) 0.020(3)
C42 0.061(4) 0.042(4) 0.041(5) 0.002(3) 0.015(3) 0.026(3)
C43 0.071(5) 0.046(4) 0.039(5) -0.004(3) 0.012(4) 0.029(4)
C44 0.057(4) 0.039(4) 0.033(4) -0.005(3) 0.001(3) 0.027(3)
C45 0.049(4) 0.037(4) 0.035(4) 0.005(3) 0.001(3) 0.020(3)
C46 0.043(4) 0.033(3) 0.036(4) 0.006(3) 0.001(3) 0.020(3)
C47 0.048(4) 0.033(3) 0.039(4) 0.000(3) -0.002(3) 0.021(3)
C48 0.049(4) 0.033(3) 0.045(5) -0.001(3) 0.000(3) 0.018(3)
C49 0.046(4) 0.036(4) 0.040(4) -0.002(3) 0.002(3) 0.020(3)
C50 0.063(5) 0.047(4) 0.037(4) -0.004(3) 0.008(4) 0.029(4)
C51 0.062(5) 0.034(4) 0.046(5) -0.006(3) 0.005(4) 0.018(3)
N52 0.060(4) 0.033(3) 0.038(4) 0.005(2) 0.012(3) 0.024(3)
C53 0.054(4) 0.038(4) 0.048(5) -0.005(3) 0.009(3) 0.020(3)
C54 0.078(6) 0.061(5) 0.056(6) -0.020(4) -0.005(4) 0.031(4)
C55 0.068(5) 0.041(4) 0.069(6) -0.011(4) 0.015(4) 0.012(4)
C56 0.078(6) 0.044(4) 0.090(7) -0.003(4) 0.001(5) 0.029(4)
C57 0.052(4) 0.041(4) 0.034(4) -0.001(3) 0.005(3) 0.020(3)
C58 0.073(5) 0.069(5) 0.047(5) 0.004(4) 0.026(4) 0.026(4)
C59 0.060(5) 0.066(5) 0.051(5) 0.003(4) 0.007(4) 0.031(4)
C60 0.061(5) 0.053(4) 0.051(5) 0.006(4) 0.006(4) 0.025(4)
B20 0.061(5) 0.053(5) 0.052(6) 0.000(4) 0.004(5) 0.032(5)
F21 0.066(3) 0.077(3) 0.079(3) -0.014(2) -0.011(2) 0.043(2)
F22 0.096(3) 0.055(3) 0.079(3) 0.021(2) 0.025(3) 0.043(3)
F23 0.077(3) 0.078(3) 0.044(3) 0.004(2) 0.011(2) 0.046(2)
F24 0.079(3) 0.057(3) 0.054(3) -0.007(2) -0.007(2) 0.038(2)
B30 0.058(6) 0.055(6) 0.069(7) -0.012(5) 0.001(5) 0.025(5)
F31 0.057(3) 0.099(4) 0.125(5) -0.053(3) -0.034(3) 0.043(3)
F32 0.064(3) 0.050(2) 0.062(3) -0.007(2) -0.008(2) 0.022(2)
F33 0.075(3) 0.073(3) 0.062(3) 0.004(2) 0.013(2) 0.038(2)
F34 0.078(3) 0.054(3) 0.072(3) -0.001(2) 0.013(2) 0.028(2)
B40 0.072(6) 0.047(5) 0.041(6) -0.002(4) 0.002(4) 0.031(5)
F41 0.081(4) 0.094(4) 0.095(4) 0.005(3) -0.027(3) 0.035(3)
F42 0.135(5) 0.076(3) 0.103(4) -0.010(3) 0.018(3) 0.065(3)
F43 0.099(3) 0.068(3) 0.049(3) 0.004(2) 0.002(2) 0.042(3)
F44 0.088(3) 0.060(3) 0.080(4) 0.009(3) 0.029(3) 0.018(3)
C80 0.22(2) 0.24(2) 0.080(12) -0.017(13) 0.033(14) 0.084(18)
O81 0.28(2) 0.30(2) 0.46(3) 0.10(2) -0.02(2) 0.144(18)
C82 0.149(15) 0.27(2) 0.160(19) 0.036(17) 0.015(14) 0.077(15)
C83 0.171(15) 0.180(16) 0.165(16) -0.030(12) 0.063(13) 0.011(12)
C90 0.048(5) 0.105(8) 0.079(7) -0.008(6) 0.004(5) 0.037(5)
O91 0.107(5) 0.100(5) 0.096(5) 0.008(4) 0.011(4) 0.058(5)
C92 0.106(8) 0.169(12) 0.133(11) -0.083(9) -0.031(8) 0.080(9)
C93 0.122(10) 0.256(17) 0.133(12) -0.062(11) -0.031(9) 0.141(12)

loop_
_atom_type_symbol
_atom_type_description
_atom_type_scat_dispersion_real
_atom_type_scat_dispersion_imag
_atom_type_scat_source
C C 0.0033 0.0016 'International Tables Vol C Tables 4.2.6.8 and 6.1.1.4'
H H 0.0000 0.0000 'International Tables Vol C Tables 4.2.6.8 and 6.1.1.4'
B B 0.0013 0.0007 'International Tables Vol C Tables 4.2.6.8 and 6.1.1.4'
N N 0.0061 0.0033 'International Tables Vol C Tables 4.2.6.8 and 6.1.1.4'
O O 0.0106 0.0060 'International Tables Vol C Tables 4.2.6.8 and 6.1.1.4'
F F 0.0171 0.0103 'International Tables Vol C Tables 4.2.6.8 and 6.1.1.4'
Pd Pd -0.9988 1.0072 'International Tables Vol C Tables 4.2.6.8 and 6.1.1.4'

loop_
_geom_angle_atom_site_label_1
_geom_angle_atom_site_label_2
_geom_angle_atom_site_label_3
_geom_angle
_geom_angle_site_symmetry_1
_geom_angle_site_symmetry_3
_geom_angle_publ_flag
N12 PdA N1 80.7(2) . . ?
N12 PdA N1A 95.8(2) . . ?
N1 PdA N1A 176.2(2) . . ?
N12 PdA N5C 176.8(2) . . ?
N1 PdA N5C 96.8(2) . . ?
N1A PdA N5C 86.9(2) . . ?
N21 PdB N32 80.7(2) . . ?
N21 PdB N1B 175.3(2) . . ?
N32 PdB N1B 96.6(2) . . ?
N21 PdB N5A 96.1(2) . . ?
N32 PdB N5A 176.9(2) . . ?
N1B PdB N5A 86.6(2) . . ?
N52 PdC N41 80.3(2) . . ?
N52 PdC N1C 97.5(2) . . ?
N41 PdC N1C 177.7(2) . . ?
N52 PdC N5B 173.9(2) . . ?
N41 PdC N5B 95.5(2) . . ?
N1C PdC N5B 86.7(2) . . ?
C6A N1A C2A 118.6(6) . . ?
C6A N1A PdA 123.1(4) . . ?
C2A N1A PdA 118.1(5) . . ?
O7A C2A C3A 125.4(8) . . ?
O7A C2A N1A 116.8(8) . . ?
C3A C2A N1A 117.6(7) . . ?
C2A C3A C4A 122.9(7) . . ?
O8A C4A C3A 125.6(8) . . ?
O8A C4A N5A 118.3(8) . . ?
C3A C4A N5A 116.1(7) . . ?
C6A N5A C4A 119.8(6) . . ?
C6A N5A PdB 122.0(4) . . ?
C4A N5A PdB 117.4(5) . . ?
N5A C6A N1A 125.0(6) . . ?
C6B N1B C2B 118.2(6) . . ?
C6B N1B PdB 125.3(4) . . ?
C2B N1B PdB 115.2(4) . . ?
O7B C2B C3B 124.5(9) . . ?
O7B C2B N1B 117.9(8) . . ?
C3B C2B N1B 117.5(7) . . ?
C2B C3B C4B 122.6(7) . . ?
O8B C4B C3B 126.7(8) . . ?
O8B C4B N5B 116.7(7) . . ?
C3B C4B N5B 116.6(7) . . ?
C6B N5B C4B 119.1(6) . . ?
C6B N5B PdC 126.1(4) . . ?
C4B N5B PdC 114.4(4) . . ?
N5B C6B N1B 125.9(6) . . ?
C6C N1C C2C 118.7(6) . . ?
C6C N1C PdC 121.8(4) . . ?
C2C N1C PdC 118.6(4) . . ?
O7C C2C C3C 126.7(8) . . ?
O7C C2C N1C 114.6(8) . . ?
C3C C2C N1C 118.6(6) . . ?
C2C C3C C4C 121.4(7) . . ?
O8C C4C N5C 115.2(7) . . ?
O8C C4C C3C 127.7(8) . . ?
N5C C4C C3C 117.0(6) . . ?
C6C N5C C4C 120.0(6) . . ?
C6C N5C PdA 120.7(4) . . ?
C4C N5C PdA 118.4(4) . . ?
N5C C6C N1C 124.2(6) . . ?
C2 N1 C6 119.0(5) . . ?
C2 N1 PdA 126.4(4) . . ?
C6 N1 PdA 114.6(4) . . ?
N1 C2 C3 122.8(6) . . ?
C2 C3 C4 120.5(6) . . ?
C5 C4 C3 115.7(6) . . ?
C5 C4 C13 120.8(6) . . ?
C3 C4 C13 123.5(6) . . ?
C6 C5 C4 120.9(6) . . ?
N1 C6 C5 121.0(6) . . ?
N1 C6 C7 114.8(5) . . ?
C5 C6 C7 124.2(6) . . ?
N12 C7 C8 121.2(6) . . ?
N12 C7 C6 114.4(5) . . ?
C8 C7 C6 124.5(6) . . ?
C7 C8 C9 121.6(6) . . ?
C10 C9 C8 115.7(6) . . ?
C10 C9 C17 120.4(6) . . ?
C8 C9 C17 123.9(6) . . ?
C11 C10 C9 119.6(6) . . ?
N12 C11 C10 124.2(6) . . ?
C11 N12 C7 117.7(5) . . ?
C11 N12 PdA 126.9(4) . . ?
C7 N12 PdA 115.3(4) . . ?
C16 C13 C4 110.1(6) . . ?
C16 C13 C14 107.6(7) . . ?
C4 C13 C14 109.4(6) . . ?
C16 C13 C15 104.8(8) . . ?
C4 C13 C15 111.9(8) . . ?
C14 C13 C15 112.8(9) . . ?
C16 C13 C16 121.4(12) . . ?
C4 C13 C16 112.3(10) . . ?
C14 C13 C16 94.3(11) . . ?
C15 C13 C16 20.8(11) . . ?
C16 C13 C15 55.7(17) . . ?
C4 C13 C15 113.1(18) . . ?
C14 C13 C15 53.7(17) . . ?
C15 C13 C15 134.8(19) . . ?
C16 C13 C15 131(2) . . ?
C16 C13 C14 49.9(18) . . ?
C4 C13 C14 103.0(18) . . ?
C14 C13 C14 146.1(18) . . ?
C15 C13 C14 61.7(18) . . ?
C16 C13 C14 82(2) . . ?
C15 C13 C14 104(2) . . ?
C19 C17 C18 109.6(7) . . ?
C19 C17 C9 112.3(6) . . ?
C18 C17 C9 107.5(6) . . ?
C19 C17 C20 108.4(6) . . ?
C18 C17 C20 109.8(6) . . ?
C9 C17 C20 109.2(6) . . ?
C22 N21 C26 117.0(6) . . ?
C22 N21 PdB 127.4(5) . . ?
C26 N21 PdB 115.2(4) . . ?
N21 C22 C23 122.5(7) . . ?
C24 C23 C22 121.2(7) . . ?
C23 C24 C25 117.1(7) . . ?
C23 C24 C33 122.1(6) . . ?
C25 C24 C33 120.9(7) . . ?
C26 C25 C24 119.8(7) . . ?
N21 C26 C25 122.4(6) . . ?
N21 C26 C27 114.6(6) . . ?
C25 C26 C27 122.9(6) . . ?
N32 C27 C28 122.1(6) . . ?
N32 C27 C26 114.4(6) . . ?
C28 C27 C26 123.5(6) . . ?
C27 C28 C29 119.8(6) . . ?
C30 C29 C28 116.6(6) . . ?
C30 C29 C37 121.1(6) . . ?
C28 C29 C37 122.3(6) . . ?
C29 C30 C31 121.3(6) . . ?
N32 C31 C30 121.6(7) . . ?
C31 N32 C27 118.5(6) . . ?
C31 N32 PdB 126.5(5) . . ?
C27 N32 PdB 115.0(4) . . ?
C35 C33 C36 124.0(12) . . ?
C35 C33 C34 103.4(14) . . ?
C36 C33 C34 87.4(13) . . ?
C35 C33 C34 79.6(15) . . ?
C36 C33 C34 107.7(16) . . ?
C34 C33 C34 25.2(14) . . ?
C35 C33 C24 115.1(10) . . ?
C36 C33 C24 115.2(10) . . ?
C34 C33 C24 103.5(11) . . ?
C34 C33 C24 106.6(15) . . ?
C35 C33 C35 27.0(9) . . ?
C36 C33 C35 110.8(12) . . ?
C34 C33 C35 129.1(14) . . ?
C34 C33 C35 106.4(15) . . ?
C24 C33 C35 109.7(10) . . ?
C35 C33 C36 109.1(12) . . ?
C36 C33 C36 30.8(9) . . ?
C34 C33 C36 118.0(12) . . ?
C34 C33 C36 135.6(16) . . ?
C24 C33 C36 108.0(9) . . ?
C35 C33 C36 87.2(11) . . ?
C40 C37 C29 113.5(6) . . ?
C40 C37 C39 108.3(7) . . ?
C29 C37 C39 108.4(6) . . ?
C40 C37 C38 109.9(8) . . ?
C29 C37 C38 107.0(6) . . ?
C39 C37 C38 109.7(7) . . ?
C42 N41 C46 119.0(5) . . ?
C42 N41 PdC 125.7(4) . . ?
C46 N41 PdC 115.3(4) . . ?
N41 C42 C43 121.7(6) . . ?
C42 C43 C44 121.8(6) . . ?
C43 C44 C45 114.8(6) . . ?
C43 C44 C53 121.2(6) . . ?
C45 C44 C53 123.9(6) . . ?
C46 C45 C44 121.7(6) . . ?
N41 C46 C45 120.9(6) . . ?
N41 C46 C47 114.6(5) . . ?
C45 C46 C47 124.3(6) . . ?
N52 C47 C48 120.7(6) . . ?
N52 C47 C46 114.7(6) . . ?
C48 C47 C46 124.3(6) . . ?
C49 C48 C47 121.1(6) . . ?
C48 C49 C50 117.6(6) . . ?
C48 C49 C57 121.0(6) . . ?
C50 C49 C57 121.3(6) . . ?
C51 C50 C49 118.7(6) . . ?
N52 C51 C50 123.5(6) . . ?
C51 N52 C47 118.4(6) . . ?
C51 N52 PdC 126.3(4) . . ?
C47 N52 PdC 115.0(4) . . ?
C55 C53 C44 112.4(6) . . ?
C55 C53 C54 110.1(6) . . ?
C44 C53 C54 111.0(6) . . ?
C55 C53 C56 109.4(6) . . ?
C44 C53 C56 106.2(6) . . ?
C54 C53 C56 107.5(6) . . ?
C60 C57 C58 108.1(6) . . ?
C60 C57 C59 109.4(6) . . ?
C58 C57 C59 109.1(6) . . ?
C60 C57 C49 107.4(5) . . ?
C58 C57 C49 113.3(5) . . ?
C59 C57 C49 109.5(6) . . ?
F22 B20 F21 109.9(7) . . ?
F22 B20 F24 109.3(7) . . ?
F21 B20 F24 109.8(6) . . ?
F22 B20 F23 109.7(6) . . ?
F21 B20 F23 108.9(7) . . ?
F24 B20 F23 109.2(7) . . ?
F31 B30 F32 110.5(7) . . ?
F31 B30 F33 111.9(8) . . ?
F32 B30 F33 109.2(7) . . ?
F31 B30 F34 109.3(7) . . ?
F32 B30 F34 108.7(8) . . ?
F33 B30 F34 107.0(7) . . ?
F44 B40 F42 112.5(7) . . ?
F44 B40 F41 108.7(7) . . ?
F42 B40 F41 111.5(7) . . ?
F44 B40 F43 109.6(7) . . ?
F42 B40 F43 107.8(7) . . ?
F41 B40 F43 106.6(7) . . ?
C82 C80 O81 118(2) . . ?
C82 C80 C83 106(2) . . ?
O81 C80 C83 136(2) . . ?
O91 C90 C92 123.1(10) . . ?
O91 C90 C93 123.8(10) . . ?
C92 C90 C93 113.1(10) . . ?

loop_
_geom_bond_atom_site_label_1
_geom_bond_atom_site_label_2
_geom_bond_distance
_geom_bond_site_symmetry_2
_geom_bond_publ_flag
PdA N12 2.011(5) . ?
PdA N1 2.012(5) . ?
PdA N1A 2.016(5) . ?
PdA N5C 2.047(5) . ?
PdB N21 2.000(5) . ?
PdB N32 2.019(5) . ?
PdB N1B 2.028(5) . ?
PdB N5A 2.028(5) . ?
PdC N52 2.010(5) . ?
PdC N41 2.017(5) . ?
PdC N1C 2.036(5) . ?
PdC N5B 2.038(5) . ?
N1A C6A 1.334(8) . ?
N1A C2A 1.404(8) . ?
C2A O7A 1.249(12) . ?
C2A C3A 1.383(10) . ?
C3A C4A 1.400(10) . ?
C4A O8A 1.241(11) . ?
C4A N5A 1.407(9) . ?
N5A C6A 1.327(8) . ?
N1B C6B 1.332(8) . ?
N1B C2B 1.408(9) . ?
C2B O7B 1.221(11) . ?
C2B C3B 1.385(10) . ?
C3B C4B 1.400(10) . ?
C4B O8B 1.248(11) . ?
C4B N5B 1.405(8) . ?
N5B C6B 1.321(8) . ?
N1C C6C 1.333(7) . ?
N1C C2C 1.395(9) . ?
C2C O7C 1.259(11) . ?
C2C C3C 1.378(10) . ?
C3C C4C 1.401(10) . ?
C4C O8C 1.281(10) . ?
C4C N5C 1.392(8) . ?
N5C C6C 1.328(7) . ?
N1 C2 1.325(8) . ?
N1 C6 1.358(7) . ?
C2 C3 1.354(9) . ?
C3 C4 1.412(9) . ?
C4 C5 1.399(9) . ?
C4 C13 1.526(9) . ?
C5 C6 1.372(9) . ?
C6 C7 1.479(9) . ?
C7 N12 1.346(8) . ?
C7 C8 1.388(9) . ?
C8 C9 1.391(9) . ?
C9 C10 1.393(9) . ?
C9 C17 1.522(9) . ?
C10 C11 1.383(9) . ?
C11 N12 1.318(8) . ?
C13 C16 1.491(11) . ?
C13 C14 1.527(11) . ?
C13 C15 1.551(17) . ?
C13 C16 1.59(3) . ?
C13 C15 1.58(4) . ?
C13 C14 1.66(5) . ?
C17 C19 1.500(10) . ?
C17 C18 1.511(10) . ?
C17 C20 1.542(9) . ?
N21 C22 1.342(8) . ?
N21 C26 1.351(8) . ?
C22 C23 1.364(10) . ?
C23 C24 1.363(10) . ?
C24 C25 1.385(9) . ?
C24 C33 1.555(10) . ?
C25 C26 1.380(9) . ?
C26 C27 1.485(9) . ?
C27 N32 1.345(8) . ?
C27 C28 1.375(9) . ?
C28 C29 1.408(9) . ?
C29 C30 1.369(10) . ?
C29 C37 1.519(10) . ?
C30 C31 1.377(9) . ?
C31 N32 1.341(8) . ?
C33 C35 1.433(19) . ?
C33 C36 1.495(19) . ?
C33 C34 1.52(2) . ?
C33 C34 1.54(3) . ?
C33 C35 1.57(2) . ?
C33 C36 1.592(19) . ?
C37 C40 1.515(11) . ?
C37 C39 1.523(10) . ?
C37 C38 1.560(12) . ?
N41 C42 1.333(8) . ?
N41 C46 1.348(7) . ?
C42 C43 1.377(9) . ?
C43 C44 1.390(9) . ?
C44 C45 1.399(9) . ?
C44 C53 1.516(9) . ?
C45 C46 1.383(8) . ?
C46 C47 1.467(9) . ?
C47 N52 1.361(8) . ?
C47 C48 1.396(9) . ?
C48 C49 1.379(9) . ?
C49 C50 1.405(9) . ?
C49 C57 1.534(9) . ?
C50 C51 1.388(9) . ?
C51 N52 1.336(8) . ?
C53 C55 1.491(9) . ?
C53 C54 1.519(10) . ?
C53 C56 1.525(10) . ?
C57 C60 1.512(9) . ?
C57 C58 1.518(9) . ?
C57 C59 1.527(9) . ?
B20 F22 1.380(9) . ?
B20 F21 1.387(10) . ?
B20 F24 1.390(9) . ?
B20 F23 1.391(9) . ?
B30 F31 1.366(10) . ?
B30 F32 1.391(10) . ?
B30 F33 1.397(10) . ?
B30 F34 1.427(11) . ?
B40 F44 1.366(9) . ?
B40 F42 1.372(9) . ?
B40 F41 1.391(10) . ?
B40 F43 1.393(9) . ?
C80 C82 1.21(2) . ?
C80 O81 1.48(3) . ?
C80 C83 1.52(2) . ?
C90 O91 1.208(10) . ?
C90 C92 1.457(13) . ?
C90 C93 1.495(14) . ?
